data_7713416
loop_
_publ_author_name
'Fjii, Shun'
'Yagi, Hajime'
'Kawaguchi, Tomohiro'
'Ishikawa, Mitsuru'
'Izumiyama, Naoki'
'Nakaya, Manabu'

_publ_section_title
;
 pH-driven optical changes of platinum(II) complexes having
 carboxy-appended salophen ligands
;
_journal_name_full 'Dalton Transactions'
_journal_paper_doi 10.1039/D3DT00956D
_journal_year 2023
_chemical_formula_moiety 'C21 H13 N2 O4 Pt, H2 O'
_chemical_formula_sum 'C21 H15 N2 O5 Pt'
_chemical_formula_weight 570.44
_space_group_crystal_system trigonal
_space_group_IT_number 165
_space_group_name_Hall '-P 3 2"c'
_space_group_name_H-M_alt 'P -3 c 1'
_atom_sites_solution_hydrogens mixed
_audit_creation_date 2023-06-10
_audit_creation_method
;
Olex2 1.5
(compiled 2023.03.06 svn.rbb2c1857 for OlexSys, GUI svn.r6748)
;
_audit_update_record
;
2023-06-10 deposited with the CCDC.	2023-07-04 downloaded from the CCDC.
;
_cell_angle_alpha 90
_cell_angle_beta 90
_cell_angle_gamma 120
_cell_formula_units_Z 6
_cell_length_a 19.9491(5)
_cell_length_b 19.9491(5)
_cell_length_c 8.8324(3)
_cell_measurement_reflns_used 9983
_cell_measurement_temperature 100
_cell_measurement_theta_max 24.87
_cell_measurement_theta_min 2.36
_cell_volume 3044.08(15)
_computing_cell_refinement 'Bruker APEX3'
_computing_data_collection 'Bruker SAINT'
_computing_data_reduction 'Bruker SAINT'
_computing_molecular_graphics 'Olex2 1.5 (Dolomanov et al., 2009)'
_computing_publication_material 'Olex2 1.5 (Dolomanov et al., 2009)'
_computing_structure_refinement 'SHELXL 2019/3 (Sheldrick, 2015)'
_computing_structure_solution 'SHELXT 2018/2 (Sheldrick, 2018)'
_diffrn_ambient_temperature 100
_diffrn_measured_fraction_theta_full 0.992
_diffrn_measured_fraction_theta_max 0.992
_diffrn_measurement_device_type 'Bruker APEX-II CCD'
_diffrn_measurement_method '\f and \w scans'
_diffrn_radiation_type MoK\a
_diffrn_radiation_wavelength 0.71073
_diffrn_reflns_av_R_equivalents 0.0810
_diffrn_reflns_av_unetI/netI 0.0253
_diffrn_reflns_Laue_measured_fraction_full 0.992
_diffrn_reflns_Laue_measured_fraction_max 0.992
_diffrn_reflns_limit_h_max 23
_diffrn_reflns_limit_h_min -23
_diffrn_reflns_limit_k_max 23
_diffrn_reflns_limit_k_min -22
_diffrn_reflns_limit_l_max 10
_diffrn_reflns_limit_l_min -10
_diffrn_reflns_number 36523
_diffrn_reflns_point_group_measured_fraction_full 0.992
_diffrn_reflns_point_group_measured_fraction_max 0.992
_diffrn_reflns_theta_full 25.016
_diffrn_reflns_theta_max 25.016
_diffrn_reflns_theta_min 3.120
_diffrn_source_current 1.4
_diffrn_source_power 0.07
_diffrn_source_voltage 50.0
_diffrn_standards_number 0
_exptl_absorpt_coefficient_mu 6.948
_exptl_absorpt_correction_T_max 0.7452
_exptl_absorpt_correction_T_min 0.5966
_exptl_absorpt_correction_type multi-scan
_exptl_absorpt_process_details
;
SADABS-2016/2 (Bruker,2016/2) was used for absorption correction.
wR2(int) was 0.1115 before and 0.0620 after correction.
The Ratio of minimum to maximum transmission is 0.8006.
The \l/2 correction factor is Not present.
;
_exptl_crystal_colour orange
_exptl_crystal_colour_primary orange
_exptl_crystal_density_diffrn 1.867
_exptl_crystal_description block
_exptl_crystal_F_000 1638
_exptl_crystal_size_max 0.19
_exptl_crystal_size_mid 0.1
_exptl_crystal_size_min 0.08
_refine_diff_density_max 0.928
_refine_diff_density_min -1.362
_refine_diff_density_rms 0.146
_refine_ls_extinction_method none
_refine_ls_goodness_of_fit_ref 1.065
_refine_ls_hydrogen_treatment constr
_refine_ls_matrix_type full
_refine_ls_number_parameters 166
_refine_ls_number_reflns 1793
_refine_ls_number_restraints 50
_refine_ls_restrained_S_all 1.069
_refine_ls_R_factor_all 0.0595
_refine_ls_R_factor_gt 0.0393
_refine_ls_shift/su_max 0.728
_refine_ls_shift/su_mean 0.068
_refine_ls_structure_factor_coef Fsqd
_refine_ls_weighting_details 'w=1/[\s^2^(Fo^2^)+(0.0530P)^2^+17.6614P] where P=(Fo^2^+2Fc^2^)/3'
_refine_ls_weighting_scheme calc
_refine_ls_wR_factor_gt 0.0935
_refine_ls_wR_factor_ref 0.1090
_reflns_Friedel_coverage 0.000
_reflns_number_gt 1378
_reflns_number_total 1793
_reflns_threshold_expression 'I > 2\s(I)'
_cod_data_source_file d3dt00956d10.cif
_cod_data_source_block hexa_a
_cod_original_cell_volume 3044.08(18)
_cod_database_code 7713416
_shelx_shelxl_version_number 2019/3
_shelx_space_group_comment
;
The symmetry employed for this shelxl refinement is uniquely defined
by the following loop, which should always be used as a source of
symmetry information in preference to the above space-group names.
They are only intended as comments.
;
_shelx_estimated_absorpt_t_max 0.606
_shelx_estimated_absorpt_t_min 0.352
_olex2_refinement_description
;
1. Fixed Uiso
 At 1.2 times of:
  All C(H) groups
 At 1.5 times of:
  All O(H) groups, All O(H,H) groups
2. Restrained planarity
 C8, C9, C10, C11, O3
 with sigma of 0.01
3. Uiso/Uaniso restraints and constraints
C8 \\sim C9 \\sim C10 \\sim C11 \\sim O3: within 2A with sigma of 0.02 and
sigma for terminal atoms of 0.04 within 2A
Uanis(O4) \\sim Ueq: with sigma of 0.01 and sigma for terminal atoms of 0.02
Uanis(O5) \\sim Ueq: with sigma of 0.01 and sigma for terminal atoms of 0.02
Uanis(O3) \\sim Ueq: with sigma of 0.01 and sigma for terminal atoms of 0.02
Uanis(O2) \\sim Ueq: with sigma of 0.01 and sigma for terminal atoms of 0.02
4. Others
 Fixed Sof: O3(0.5) C11(0.5) O5(0.25) H5A(0.25) H5B(0.25) O4(0.25) H4A(0.25)
 H4B(0.25) O2(0.5) H2A(0.5)
5.a Free rotating group:
 O5(H5A,H5B), O4(H4A,H4B)
5.b Aromatic/amide H refined with riding coordinates:
 C7(H7), C9(H9), C2(H2), C3(H3), C4(H4), C5(H5)
5.c Idealised tetrahedral OH refined as rotating group:
 O2(H2A)
;
_olex2_submission_special_instructions 'No special instructions were received'

loop_
_space_group_symop_operation_xyz
'x, y, z'
'-y, x-y, z'
'-x+y, -x, z'
'y, x, -z+1/2'
'x-y, -y, -z+1/2'
'-x, -x+y, -z+1/2'
'-x, -y, -z'
'y, -x+y, -z'
'x-y, x, -z'
'-y, -x, z-1/2'
'-x+y, y, z-1/2'
'x, x-y, z-1/2'

loop_
_atom_site_label
_atom_site_type_symbol
_atom_site_fract_x
_atom_site_fract_y
_atom_site_fract_z
_atom_site_U_iso_or_equiv
_atom_site_adp_type
_atom_site_occupancy
_atom_site_site_symmetry_order
_atom_site_calc_flag
_atom_site_refinement_flags_posn
_atom_site_refinement_flags_adp
_atom_site_refinement_flags_occupancy
_atom_site_disorder_assembly
_atom_site_disorder_group
O3 O 0.1671(12) 0.9790(13) 0.707(2) 0.153(9) Uani 0.5 1 d . U P A -1
C11 C 0.2064(18) 0.9557(16) 0.658(3) 0.112(8) Uani 0.5 1 d . U P A -1
O5 O 0.833(2) 0.949(2) 0.544(4) 0.100(11) Uani 0.25 1 d G U P B -1
H5A H 0.811034 0.946847 0.630136 0.151 Uiso 0.25 1 d G U P B -1
H5B H 0.798701 0.942107 0.476193 0.151 Uiso 0.25 1 d G U P B -1
O4 O 0.7435(16) 0.9738(17) 0.756(5) 0.079(10) Uani 0.25 1 d G U P C -2
H4A H 0.712565 0.992521 0.747619 0.118 Uiso 0.25 1 d G U P C -2
H4B H 0.714181 0.927012 0.790834 0.118 Uiso 0.25 1 d G U P C -2
Pt1 Pt 0.55477(3) 1.000000 0.750000 0.0475(2) Uani 1 2 d S T P . .
O1 O 0.5985(4) 0.9400(4) 0.6533(6) 0.0549(16) Uani 1 1 d . . . . .
N1 N 0.4537(4) 0.9445(4) 0.6523(7) 0.0493(18) Uani 1 1 d . . . . .
C1 C 0.5596(6) 0.8839(5) 0.5531(8) 0.056(2) Uani 1 1 d . . . . .
C7 C 0.4352(6) 0.8882(5) 0.5556(10) 0.056(2) Uani 1 1 d . . . . .
H7 H 0.384343 0.864779 0.514768 0.067 Uiso 1 1 calc R U . . .
C8 C 0.4021(6) 0.9713(5) 0.6954(10) 0.056(2) Uani 1 1 d . U . . .
C9 C 0.3284(7) 0.9447(7) 0.6377(14) 0.078(3) Uani 1 1 d . U . . .
H9 H 0.309627 0.907426 0.558552 0.094 Uiso 1 1 calc R U . . .
C10 C 0.2820(8) 0.9721(7) 0.6945(15) 0.097(4) Uani 1 1 d . U . . .
C2 C 0.5985(7) 0.8486(6) 0.4897(10) 0.068(3) Uani 1 1 d . . . . .
H2 H 0.649317 0.863722 0.523794 0.081 Uiso 1 1 calc R U . . .
C3 C 0.5659(8) 0.7936(6) 0.3811(10) 0.073(3) Uani 1 1 d . . . . .
H3 H 0.594524 0.771919 0.338560 0.087 Uiso 1 1 calc R U . . .
C4 C 0.4906(8) 0.7684(6) 0.3309(11) 0.072(3) Uani 1 1 d . . . . .
H4 H 0.468334 0.730139 0.253932 0.087 Uiso 1 1 calc R U . . .
C5 C 0.4497(7) 0.7988(6) 0.3930(10) 0.070(3) Uani 1 1 d . . . . .
H5 H 0.397861 0.780000 0.361006 0.084 Uiso 1 1 calc R U . . .
C6 C 0.4821(6) 0.8584(5) 0.5052(9) 0.054(2) Uani 1 1 d . . . . .
O2 O 0.1911(17) 0.9271(16) 0.523(4) 0.149(9) Uani 0.5 1 d . U P A -1
H2A H 0.171415 0.878784 0.527721 0.223 Uiso 0.5 1 calc R U P A -1

loop_
_atom_site_aniso_label
_atom_site_aniso_U_11
_atom_site_aniso_U_22
_atom_site_aniso_U_33
_atom_site_aniso_U_23
_atom_site_aniso_U_13
_atom_site_aniso_U_12
O3 0.110(12) 0.198(18) 0.182(18) -0.056(14) -0.005(12) 0.100(12)
C11 0.095(14) 0.112(15) 0.139(17) -0.020(14) -0.011(14) 0.060(12)
O5 0.089(18) 0.084(17) 0.115(18) 0.003(15) -0.025(15) 0.033(13)
O4 0.053(13) 0.081(19) 0.104(17) 0.005(17) -0.009(14) 0.035(12)
Pt1 0.0660(3) 0.0420(3) 0.0267(3) 0.00705(18) 0.00353(9) 0.02100(15)
O1 0.073(4) 0.059(4) 0.029(3) 0.000(3) -0.003(3) 0.030(3)
N1 0.069(5) 0.035(4) 0.033(3) 0.017(3) 0.011(3) 0.018(4)
C1 0.092(7) 0.047(5) 0.027(4) 0.014(4) 0.005(4) 0.032(5)
C7 0.066(6) 0.039(5) 0.043(4) 0.016(4) 0.004(4) 0.012(4)
C8 0.069(6) 0.056(5) 0.042(5) 0.019(4) 0.002(4) 0.031(5)
C9 0.077(7) 0.068(6) 0.070(6) 0.020(5) 0.005(6) 0.022(6)
C10 0.076(7) 0.092(9) 0.122(10) 0.024(7) 0.009(7) 0.043(7)
C2 0.105(9) 0.067(7) 0.040(5) 0.003(5) 0.002(5) 0.051(6)
C3 0.132(11) 0.059(6) 0.039(5) 0.009(5) 0.013(6) 0.057(7)
C4 0.111(10) 0.044(5) 0.048(5) -0.002(4) 0.004(6) 0.029(6)
C5 0.096(8) 0.045(5) 0.043(5) 0.006(4) 0.001(5) 0.017(6)
C6 0.077(6) 0.037(4) 0.032(4) 0.009(4) 0.004(4) 0.017(5)
O2 0.134(15) 0.149(16) 0.195(18) -0.024(14) -0.033(13) 0.095(13)

loop_
_atom_type_symbol
_atom_type_description
_atom_type_scat_dispersion_real
_atom_type_scat_dispersion_imag
_atom_type_scat_source
C C 0.0033 0.0016 'International Tables Vol C Tables 4.2.6.8 and 6.1.1.4'
H H 0.0000 0.0000 'International Tables Vol C Tables 4.2.6.8 and 6.1.1.4'
N N 0.0061 0.0033 'International Tables Vol C Tables 4.2.6.8 and 6.1.1.4'
O O 0.0106 0.0060 'International Tables Vol C Tables 4.2.6.8 and 6.1.1.4'
Pt Pt -1.7033 8.3905 'International Tables Vol C Tables 4.2.6.8 and 6.1.1.4'

loop_
_geom_angle_atom_site_label_1
_geom_angle_atom_site_label_2
_geom_angle_atom_site_label_3
_geom_angle
_geom_angle_site_symmetry_1
_geom_angle_site_symmetry_3
_geom_angle_publ_flag
O3 C11 C10 132(3) . . ?
O3 C11 O2 117(3) . . ?
O2 C11 C10 107(3) . . ?
H5A O5 H5B 104.6 . . ?
H4A O4 H4B 104.4 . . ?
O1 Pt1 O1 84.8(4) . 5_676 ?
N1 Pt1 O1 178.1(3) . 5_676 ?
N1 Pt1 O1 178.1(3) 5_676 . ?
N1 Pt1 O1 96.2(3) . . ?
N1 Pt1 O1 96.2(3) 5_676 5_676 ?
N1 Pt1 N1 82.9(4) . 5_676 ?
C1 O1 Pt1 123.0(6) . . ?
C7 N1 Pt1 123.0(7) . . ?
C7 N1 C8 123.2(9) . . ?
C8 N1 Pt1 113.8(6) . . ?
O1 C1 C2 116.9(10) . . ?
O1 C1 C6 124.7(9) . . ?
C2 C1 C6 118.5(9) . . ?
N1 C7 H7 116.3 . . ?
N1 C7 C6 127.3(9) . . ?
C6 C7 H7 116.4 . . ?
C8 C8 N1 114.7(5) 5_676 . ?
C8 C8 C9 119.6(7) 5_676 . ?
C9 C8 N1 125.7(10) . . ?
C8 C9 H9 119.8 . . ?
C10 C9 C8 120.4(12) . . ?
C10 C9 H9 119.8 . . ?
C9 C10 C11 132(2) . . ?
C10 C10 C11 107.6(16) 5_676 . ?
C10 C10 C9 119.9(8) 5_676 . ?
C1 C2 H2 119.1 . . ?
C3 C2 C1 121.8(12) . . ?
C3 C2 H2 119.1 . . ?
C2 C3 H3 119.6 . . ?
C2 C3 C4 120.8(11) . . ?
C4 C3 H3 119.6 . . ?
C3 C4 H4 120.3 . . ?
C5 C4 C3 119.4(10) . . ?
C5 C4 H4 120.3 . . ?
C4 C5 H5 119.0 . . ?
C4 C5 C6 122.1(11) . . ?
C6 C5 H5 118.9 . . ?
C1 C6 C5 117.3(10) . . ?
C7 C6 C1 125.8(8) . . ?
C7 C6 C5 116.8(10) . . ?
C11 O2 H2A 109.8 . . ?

loop_
_geom_bond_atom_site_label_1
_geom_bond_atom_site_label_2
_geom_bond_distance
_geom_bond_site_symmetry_2
_geom_bond_publ_flag
O3 C11 1.17(3) . ?
C11 C10 1.41(3) . ?
C11 O2 1.29(4) . ?
O5 H5A 0.8707 . ?
O5 H5B 0.8693 . ?
O4 H4A 0.8708 . ?
O4 H4B 0.8716 . ?
Pt1 O1 1.991(6) . ?
Pt1 O1 1.991(7) 5_676 ?
Pt1 N1 1.950(8) 5_676 ?
Pt1 N1 1.950(8) . ?
O1 C1 1.330(11) . ?
N1 C7 1.308(11) . ?
N1 C8 1.429(12) . ?
C1 C2 1.400(14) . ?
C1 C6 1.429(14) . ?
C7 H7 0.9500 . ?
C7 C6 1.407(14) . ?
C8 C8 1.38(2) 5_676 ?
C8 C9 1.388(15) . ?
C9 H9 0.9500 . ?
C9 C10 1.384(17) . ?
C10 C10 1.37(3) 5_676 ?
C2 H2 0.9500 . ?
C2 C3 1.355(14) . ?
C3 H3 0.9500 . ?
C3 C4 1.395(16) . ?
C4 H4 0.9500 . ?
C4 C5 1.354(16) . ?
C5 H5 0.9500 . ?
C5 C6 1.430(12) . ?
O2 H2A 0.8404 . ?

loop_
_geom_torsion_atom_site_label_1
_geom_torsion_atom_site_label_2
_geom_torsion_atom_site_label_3
_geom_torsion_atom_site_label_4
_geom_torsion
_geom_torsion_site_symmetry_1
_geom_torsion_site_symmetry_2
_geom_torsion_site_symmetry_3
_geom_torsion_site_symmetry_4
_geom_torsion_publ_flag
O3 C11 C10 C9 179.9(6) . . . . ?
O3 C11 C10 C10 -2.0(19) . . . 5_676 ?
Pt1 O1 C1 C2 177.5(6) . . . . ?
Pt1 O1 C1 C6 -1.7(10) . . . . ?
Pt1 N1 C7 C6 -0.3(11) . . . . ?
Pt1 N1 C8 C8 -3.4(11) . . . 5_676 ?
Pt1 N1 C8 C9 176.6(7) . . . . ?
O1 C1 C2 C3 -176.7(8) . . . . ?
O1 C1 C6 C7 0.1(12) . . . . ?
O1 C1 C6 C5 178.3(7) . . . . ?
N1 C7 C6 C1 1.0(13) . . . . ?
N1 C7 C6 C5 -177.2(8) . . . . ?
N1 C8 C9 C10 176.4(8) . . . . ?
C1 C2 C3 C4 -1.8(15) . . . . ?
C7 N1 C8 C8 177.0(9) . . . 5_676 ?
C7 N1 C8 C9 -3.0(13) . . . . ?
C8 N1 C7 C6 179.3(7) . . . . ?
C8 C8 C9 C10 -3.7(17) 5_676 . . . ?
C8 C9 C10 C11 -180.0(3) . . . . ?
C8 C9 C10 C10 2.2(19) . . . 5_676 ?
C2 C1 C6 C7 -179.1(8) . . . . ?
C2 C1 C6 C5 -0.9(11) . . . . ?
C2 C3 C4 C5 -0.7(14) . . . . ?
C3 C4 C5 C6 2.3(14) . . . . ?
C4 C5 C6 C1 -1.5(12) . . . . ?
C4 C5 C6 C7 176.9(8) . . . . ?
C6 C1 C2 C3 2.5(13) . . . . ?
O2 C11 C10 C9 -21(2) . . . . ?
O2 C11 C10 C10 157(2) . . . 5_676 ?
